data_4036992
loop_
_publ_author_name
'Schr\"oder, Peter'
'Bauer, Jonathan O.'
'Strohmann, Carsten'
'Kumar, Kamal'
'Waldmann, Herbert'

_publ_section_title
;
 Synthesis of an Iridoid-Inspired Compound Collection and Discovery of
 Autophagy Inhibitors.
;
_journal_issue 21
_journal_name_full 'The Journal of organic chemistry'
_journal_page_first 10242
_journal_page_last 10255
_journal_paper_doi 10.1021/acs.joc.6b01185
_journal_volume 81
_journal_year 2016
_chemical_formula_moiety 'C17 H26 O5'
_chemical_formula_sum 'C17 H26 O5'
_chemical_formula_weight 310.38
_space_group_crystal_system monoclinic
_space_group_IT_number 14
_space_group_name_Hall '-P 2yn'
_space_group_name_H-M_alt 'P 1 21/n 1'
_atom_sites_solution_hydrogens geom
_atom_sites_solution_primary direct
_atom_sites_solution_secondary difmap
_audit_creation_date 2016-05-17
_audit_creation_method
;
Olex2 1.2
(compiled 2016.02.19 svn.r3266 for OlexSys, GUI svn.r5155)
;
_cell_angle_alpha 90.00
_cell_angle_beta 91.379(7)
_cell_angle_gamma 90.00
_cell_formula_units_Z 4
_cell_length_a 10.8737(8)
_cell_length_b 11.5374(7)
_cell_length_c 12.6318(9)
_cell_measurement_reflns_used 4689
_cell_measurement_temperature 173(2)
_cell_measurement_theta_max 29.1643
_cell_measurement_theta_min 2.3863
_cell_volume 1584.25(19)
_computing_cell_refinement
;
CrysAlisPro, Oxford Diffraction Ltd.,
Version 1.171.33.55 (release 05-01-2010 CrysAlis171 .NET)
(compiled Jan  5 2010,16:28:46)
;
_computing_data_collection
;
CrysAlisPro, Oxford Diffraction Ltd.,
Version 1.171.33.55 (release 05-01-2010 CrysAlis171 .NET)
(compiled Jan  5 2010,16:28:46)
;
_computing_data_reduction
;
CrysAlisPro, Oxford Diffraction Ltd.,
Version 1.171.33.55 (release 05-01-2010 CrysAlis171 .NET)
(compiled Jan  5 2010,16:28:46)
;
_computing_molecular_graphics 'Olex2 (Dolomanov et al., 2009)'
_computing_publication_material 'Olex2 (Dolomanov et al., 2009)'
_computing_structure_refinement 'XL (Sheldrick, 2008)'
_computing_structure_solution 'SIR2004 (Burla et al., 2007)'
_diffrn_ambient_temperature 173
_diffrn_detector_area_resol_mean 16.0560
_diffrn_measured_fraction_theta_full 0.991
_diffrn_measured_fraction_theta_max 0.991
_diffrn_measurement_details
;
#__ type_ start__ end____ width___ exp.time_
  1 omega  -53.00   86.00   1.0000    5.0000
omega____ theta____ kappa____ phi______ frames
    -       17.6208    0.0000 -180.0000 139

#__ type_ start__ end____ width___ exp.time_
  2 omega  -29.00   38.00   1.0000    5.0000
omega____ theta____ kappa____ phi______ frames
    -       17.6208  -52.0000  153.0000 67

#__ type_ start__ end____ width___ exp.time_
  3 omega   61.00   93.00   1.0000    5.0000
omega____ theta____ kappa____ phi______ frames
    -       17.6208  179.0000    0.0000 32

#__ type_ start__ end____ width___ exp.time_
  4 omega  -82.00  -32.00   1.0000    5.0000
omega____ theta____ kappa____ phi______ frames
    -      -19.0270  179.0000 -120.0000 50

#__ type_ start__ end____ width___ exp.time_
  5 omega  -89.00   -3.00   1.0000    5.0000
omega____ theta____ kappa____ phi______ frames
    -      -19.0270  -52.0000  153.0000 86
;
_diffrn_measurement_device_type 'Xcalibur, Sapphire3'
_diffrn_measurement_method '\w scans'
_diffrn_orient_matrix_UB_11 0.0018105000
_diffrn_orient_matrix_UB_12 0.0553003000
_diffrn_orient_matrix_UB_13 -0.0244905000
_diffrn_orient_matrix_UB_21 -0.0549594000
_diffrn_orient_matrix_UB_22 0.0156983000
_diffrn_orient_matrix_UB_23 0.0255244000
_diffrn_orient_matrix_UB_31 0.0350745000
_diffrn_orient_matrix_UB_32 0.0217705000
_diffrn_orient_matrix_UB_33 0.0436680000
_diffrn_radiation_monochromator graphite
_diffrn_radiation_type MoK\a
_diffrn_radiation_wavelength 0.71073
_diffrn_reflns_av_R_equivalents 0.0352
_diffrn_reflns_av_unetI/netI 0.0534
_diffrn_reflns_limit_h_max 13
_diffrn_reflns_limit_h_min -11
_diffrn_reflns_limit_k_max 14
_diffrn_reflns_limit_k_min -14
_diffrn_reflns_limit_l_max 16
_diffrn_reflns_limit_l_min -16
_diffrn_reflns_number 11788
_diffrn_reflns_theta_full 27.00
_diffrn_reflns_theta_max 27.00
_diffrn_reflns_theta_min 2.39
_diffrn_source 'Enhance (Mo) X-ray Source'
_exptl_absorpt_coefficient_mu 0.094
_exptl_absorpt_correction_T_max 1.00000
_exptl_absorpt_correction_T_min 0.94396
_exptl_absorpt_correction_type multi-scan
_exptl_absorpt_process_details
;
CrysAlisPro, Oxford Diffraction Ltd.,
Version 1.171.33.55 (release 05-01-2010 CrysAlis171 .NET)
(compiled Jan  5 2010,16:28:46)
Empirical absorption correction using spherical harmonics,
 implemented in SCALE3 ABSPACK scaling algorithm.
;
_exptl_crystal_colour colourless
_exptl_crystal_colour_primary colourless
_exptl_crystal_density_diffrn 1.301
_exptl_crystal_density_method 'not measured'
_exptl_crystal_description block
_exptl_crystal_F_000 672
_exptl_crystal_size_max 0.4
_exptl_crystal_size_mid 0.4
_exptl_crystal_size_min 0.3
_refine_diff_density_max 0.231
_refine_diff_density_min -0.220
_refine_diff_density_rms 0.047
_refine_ls_extinction_method none
_refine_ls_goodness_of_fit_ref 1.004
_refine_ls_hydrogen_treatment constr
_refine_ls_matrix_type full
_refine_ls_number_parameters 203
_refine_ls_number_reflns 3431
_refine_ls_number_restraints 0
_refine_ls_restrained_S_all 1.004
_refine_ls_R_factor_all 0.0600
_refine_ls_R_factor_gt 0.0379
_refine_ls_shift/su_max 0.001
_refine_ls_shift/su_mean 0.000
_refine_ls_structure_factor_coef Fsqd
_refine_ls_weighting_details 'calc w=1/[\s^2^(Fo^2^)+(0.0306P)^2^+0.0000P] where P=(Fo^2^+2Fc^2^)/3'
_refine_ls_weighting_scheme calc
_refine_ls_wR_factor_gt 0.0715
_refine_ls_wR_factor_ref 0.0739
_reflns_number_gt 2356
_reflns_number_total 3431
_reflns_threshold_expression >2sigma(I)
_cod_data_source_file jo6b01185_si_002.cif
_cod_data_source_block 2143
_cod_database_code 4036992
_reflns_odcompleteness_completeness 99.91
_reflns_odcompleteness_iscentric 1
_reflns_odcompleteness_theta 26.32
_olex2_refinement_description
;
1. Fixed Uiso
 At 1.2 times of:
  All C(H) groups, All C(H,H) groups
 At 1.5 times of:
  All C(H,H,H) groups, All O(H) groups
2.a Ternary CH refined with riding coordinates:
 C11(H11), C13(H13)
2.b Secondary CH2 refined with riding coordinates:
 C2(H2A,H2B), C9(H9A,H9B), C10(H10A,H10B), C14(H14A,H14B), C15(H15A,H15B),
 C16(H16A,H16B), C17(H17A,H17B)
2.c Idealised Me refined as rotating group:
 C4(H4A,H4B,H4C), C5(H5A,H5B,H5C), C8(H8A,H8B,H8C)
2.d Idealised tetrahedral OH refined as rotating group:
 O3(H3)
;
_olex2_submission_special_instructions 'No special instructions were received'

loop_
_space_group_symop_id
_space_group_symop_operation_xyz
1 'x, y, z'
2 '-x+1/2, y+1/2, -z+1/2'
3 '-x, -y, -z'
4 'x-1/2, -y-1/2, z-1/2'

loop_
_atom_site_label
_atom_site_type_symbol
_atom_site_fract_x
_atom_site_fract_y
_atom_site_fract_z
_atom_site_U_iso_or_equiv
_atom_site_adp_type
_atom_site_occupancy
_atom_site_calc_flag
_atom_site_refinement_flags_posn
C1 C 0.96027(12) 0.44345(10) 0.29777(10) 0.0155(3) Uani 1 d .
C2 C 1.01480(12) 0.35678(10) 0.37668(10) 0.0173(3) Uani 1 d .
H2A H 1.0822 0.3146 0.3421 0.021 Uiso 1 calc R
H2B H 1.0516 0.4003 0.4371 0.021 Uiso 1 calc R
C3 C 0.92546(13) 0.26857(11) 0.41965(10) 0.0204(3) Uani 1 d .
C4 C 0.83795(14) 0.31741(12) 0.49948(11) 0.0326(4) Uani 1 d .
H4A H 0.7910 0.3814 0.4673 0.049 Uiso 1 calc GR
H4B H 0.8849 0.3460 0.5613 0.049 Uiso 1 calc GR
H4C H 0.7812 0.2565 0.5216 0.049 Uiso 1 calc GR
C5 C 0.99551(14) 0.16579(11) 0.46568(11) 0.0303(4) Uani 1 d .
H5A H 0.9371 0.1073 0.4897 0.045 Uiso 1 calc GR
H5B H 1.0472 0.1915 0.5258 0.045 Uiso 1 calc GR
H5C H 1.0475 0.1322 0.4113 0.045 Uiso 1 calc GR
C6 C 0.82196(12) 0.27099(10) 0.24191(11) 0.0190(3) Uani 1 d .
C7 C 0.89266(12) 0.37697(10) 0.20706(10) 0.0170(3) Uani 1 d .
C8 C 0.80617(13) 0.45506(11) 0.14203(11) 0.0255(4) Uani 1 d .
H8A H 0.7690 0.4104 0.0835 0.038 Uiso 1 calc GR
H8B H 0.8527 0.5202 0.1135 0.038 Uiso 1 calc GR
H8C H 0.7413 0.4846 0.1873 0.038 Uiso 1 calc GR
C9 C 1.00064(13) 0.33443(11) 0.13939(11) 0.0254(3) Uani 1 d .
H9A H 1.0282 0.2567 0.1631 0.031 Uiso 1 calc R
H9B H 0.9747 0.3297 0.0638 0.031 Uiso 1 calc R
C10 C 1.10516(13) 0.42293(11) 0.15435(11) 0.0251(3) Uani 1 d .
H10A H 1.1834 0.3830 0.1728 0.030 Uiso 1 calc R
H10B H 1.1163 0.4677 0.0884 0.030 Uiso 1 calc R
C11 C 1.06835(12) 0.50308(10) 0.24387(10) 0.0174(3) Uani 1 d .
H11 H 1.1387 0.5144 0.2953 0.021 Uiso 1 calc R
C12 C 1.11090(13) 0.69444(11) 0.18363(10) 0.0195(3) Uani 1 d .
C13 C 1.05183(12) 0.80505(10) 0.14660(10) 0.0170(3) Uani 1 d .
H13 H 0.9778 0.7860 0.1014 0.020 Uiso 1 calc R
C14 C 1.13570(12) 0.88561(10) 0.08471(10) 0.0215(3) Uani 1 d .
H14A H 1.1251 0.8724 0.0076 0.026 Uiso 1 calc R
H14B H 1.2230 0.8723 0.1052 0.026 Uiso 1 calc R
C15 C 1.09611(13) 1.00987(11) 0.11405(11) 0.0216(3) Uani 1 d .
H15A H 1.1646 1.0516 0.1504 0.026 Uiso 1 calc R
H15B H 1.0710 1.0538 0.0498 0.026 Uiso 1 calc R
C16 C 0.98795(14) 0.99601(11) 0.18759(11) 0.0260(3) Uani 1 d .
H16A H 0.9867 1.0590 0.2407 0.031 Uiso 1 calc R
H16B H 0.9088 0.9958 0.1471 0.031 Uiso 1 calc R
C17 C 1.01174(13) 0.87903(11) 0.24023(10) 0.0247(3) Uani 1 d .
H17A H 0.9362 0.8478 0.2720 0.030 Uiso 1 calc R
H17B H 1.0776 0.8844 0.2955 0.030 Uiso 1 calc R
O1 O 0.84835(9) 0.21879(7) 0.33383(7) 0.0242(2) Uani 1 d .
O2 O 0.74448(9) 0.22615(8) 0.18514(8) 0.0290(3) Uani 1 d .
O3 O 0.88555(9) 0.51945(7) 0.35561(7) 0.0206(2) Uani 1 d .
H3 H 0.8644 0.5757 0.3171 0.031 Uiso 1 calc GR
O4 O 1.02501(8) 0.61370(7) 0.20319(7) 0.0207(2) Uani 1 d .
O5 O 1.21922(9) 0.67831(8) 0.19846(8) 0.0329(3) Uani 1 d .

loop_
_atom_site_aniso_label
_atom_site_aniso_U_11
_atom_site_aniso_U_22
_atom_site_aniso_U_33
_atom_site_aniso_U_23
_atom_site_aniso_U_13
_atom_site_aniso_U_12
C1 0.0155(7) 0.0121(6) 0.0190(7) -0.0020(6) 0.0011(6) 0.0012(5)
C2 0.0191(7) 0.0155(6) 0.0173(7) -0.0012(6) -0.0001(6) 0.0022(6)
C3 0.0271(8) 0.0170(6) 0.0169(7) -0.0010(6) -0.0002(6) 0.0000(6)
C4 0.0387(10) 0.0277(8) 0.0321(9) 0.0010(7) 0.0150(8) -0.0022(7)
C5 0.0424(10) 0.0227(7) 0.0256(8) 0.0064(7) -0.0007(8) 0.0038(7)
C6 0.0192(8) 0.0148(6) 0.0231(7) -0.0014(6) 0.0024(7) 0.0019(6)
C7 0.0197(7) 0.0152(6) 0.0162(7) -0.0006(6) -0.0013(6) -0.0012(6)
C8 0.0282(9) 0.0227(7) 0.0251(8) 0.0044(6) -0.0086(7) -0.0058(6)
C9 0.0317(9) 0.0217(7) 0.0233(7) -0.0050(6) 0.0074(7) -0.0027(7)
C10 0.0255(8) 0.0230(7) 0.0271(8) 0.0009(6) 0.0080(7) -0.0006(6)
C11 0.0163(7) 0.0125(6) 0.0233(7) 0.0035(6) -0.0023(6) 0.0012(6)
C12 0.0209(8) 0.0175(6) 0.0202(7) 0.0003(6) 0.0005(6) -0.0034(6)
C13 0.0164(7) 0.0164(6) 0.0182(7) 0.0021(6) -0.0021(6) -0.0006(6)
C14 0.0204(8) 0.0199(7) 0.0244(7) 0.0060(6) 0.0032(6) 0.0009(6)
C15 0.0221(8) 0.0174(7) 0.0251(7) 0.0021(6) -0.0033(7) -0.0028(6)
C16 0.0329(9) 0.0194(7) 0.0258(8) -0.0004(6) 0.0027(7) 0.0040(7)
C17 0.0275(8) 0.0251(7) 0.0216(7) 0.0038(6) 0.0050(7) 0.0036(6)
O1 0.0315(6) 0.0162(5) 0.0248(5) 0.0037(4) -0.0026(5) -0.0073(4)
O2 0.0289(6) 0.0222(5) 0.0356(6) -0.0009(5) -0.0080(5) -0.0095(5)
O3 0.0262(6) 0.0145(4) 0.0212(5) -0.0005(4) 0.0033(5) 0.0071(4)
O4 0.0177(5) 0.0136(4) 0.0305(5) 0.0054(4) -0.0031(4) -0.0025(4)
O5 0.0164(6) 0.0266(5) 0.0557(7) 0.0172(5) -0.0007(5) -0.0015(4)

loop_
_atom_type_symbol
_atom_type_description
_atom_type_scat_dispersion_real
_atom_type_scat_dispersion_imag
_atom_type_scat_source
C C 0.0033 0.0016 'International Tables Vol C Tables 4.2.6.8 and 6.1.1.4'
H H 0.0000 0.0000 'International Tables Vol C Tables 4.2.6.8 and 6.1.1.4'
O O 0.0106 0.0060 'International Tables Vol C Tables 4.2.6.8 and 6.1.1.4'

loop_
_geom_angle_atom_site_label_1
_geom_angle_atom_site_label_2
_geom_angle_atom_site_label_3
_geom_angle
C2 C1 C7 109.24(9)
C2 C1 C11 107.13(10)
C11 C1 C7 104.40(10)
O3 C1 C2 106.81(10)
O3 C1 C7 114.94(10)
O3 C1 C11 114.06(10)
C3 C2 C1 115.63(11)
C2 C3 C5 109.98(11)
C4 C3 C2 114.04(11)
C4 C3 C5 110.72(12)
O1 C3 C2 110.92(10)
O1 C3 C4 106.27(11)
O1 C3 C5 104.43(10)
O1 C6 C7 121.17(11)
O2 C6 C7 121.60(11)
O2 C6 O1 117.09(12)
C6 C7 C1 114.81(10)
C6 C7 C8 108.79(10)
C6 C7 C9 107.54(10)
C8 C7 C1 112.37(10)
C8 C7 C9 110.80(11)
C9 C7 C1 102.27(10)
C10 C9 C7 106.86(10)
C11 C10 C9 106.76(12)
C10 C11 C1 105.96(10)
O4 C11 C1 107.80(10)
O4 C11 C10 111.13(10)
O4 C12 C13 110.64(11)
O5 C12 C13 126.24(12)
O5 C12 O4 123.06(12)
C12 C13 C14 114.87(11)
C12 C13 C17 111.20(10)
C14 C13 C17 103.91(10)
C13 C14 C15 105.56(11)
C16 C15 C14 105.81(10)
C17 C16 C15 103.50(11)
C16 C17 C13 101.84(10)
C6 O1 C3 124.91(10)
C12 O4 C11 116.94(10)

loop_
_geom_bond_atom_site_label_1
_geom_bond_atom_site_label_2
_geom_bond_distance
C1 C2 1.5221(16)
C1 C7 1.5496(16)
C1 C11 1.5351(18)
C1 O3 1.4112(15)
C2 C3 1.5163(18)
C3 C4 1.512(2)
C3 C5 1.5175(17)
C3 O1 1.4712(14)
C6 C7 1.5152(17)
C6 O1 1.3331(15)
C6 O2 1.2094(14)
C7 C8 1.5277(16)
C7 C9 1.5487(19)
C9 C10 1.5362(18)
C10 C11 1.5218(19)
C11 O4 1.4502(14)
C12 C13 1.4985(17)
C12 O4 1.3462(15)
C12 O5 1.2027(15)
C13 C14 1.5301(18)
C13 C17 1.5304(18)
C14 C15 1.5445(18)
C15 C16 1.525(2)
C16 C17 1.5239(18)
